data_4032833
loop_
_publ_author_name
'Hinkle, Robert J.'
'Bredenkamp, Sarah E.'
'Pike, Robert D.'
'Cheon, Seong Ik'

_publ_section_title
;
 Electrophilic Cyclization of Phenylalkynediols to Naphthyl(aryl)iodonium
 Triflates with Chelating Hydroxyls: Preparation and X-ray Analyses.
;
_journal_issue 22
_journal_name_full 'The Journal of organic chemistry'
_journal_page_first 11781
_journal_page_last 11786
_journal_paper_doi 10.1021/acs.joc.7b01619
_journal_volume 82
_journal_year 2017
_chemical_formula_moiety 'C20 H14 F6 I O3, C F3 O3 S'
_chemical_formula_sum 'C21 H14 F9 I O4 S'
_chemical_formula_weight 660.28
_space_group_crystal_system monoclinic
_space_group_IT_number 14
_space_group_name_Hall '-P 2ybc'
_space_group_name_H-M_alt 'P 1 21/c 1'
_symmetry_space_group_name_Hall '-P 2ybc'
_symmetry_space_group_name_H-M 'P 1 21/c 1'
_atom_sites_solution_hydrogens geom
_audit_creation_method SHELXL-2014/5
_cell_angle_alpha 90
_cell_angle_beta 99.566(5)
_cell_angle_gamma 90
_cell_formula_units_Z 4
_cell_length_a 14.6631(15)
_cell_length_b 6.8524(7)
_cell_length_c 23.290(2)
_cell_measurement_reflns_used 9918
_cell_measurement_temperature 100(2)
_cell_measurement_theta_max 69.53
_cell_measurement_theta_min 3.06
_cell_volume 2307.6(4)
_computing_cell_refinement 'SAINTPLUS (Bruker AXS, 2004)'
_computing_data_collection 'APEX2 (Bruker AXS, 2004)'
_computing_data_reduction SAINTPLUS
_computing_molecular_graphics 'SHELXLE (Hubschle, 2011)'
_computing_publication_material 'Mercury 3.7 (CCDC, 2016)'
_computing_structure_refinement 'SHELXL-2013 (Sheldrick, 2013)'
_computing_structure_solution 'SHELXS97 (Sheldrick, 1997)'
_diffrn_ambient_temperature 100(2)
_diffrn_measured_fraction_theta_full 0.972
_diffrn_measured_fraction_theta_max 0.972
_diffrn_measurement_device_type 'Bruker SMART APEX II CCD'
_diffrn_measurement_method '\w and \y'
_diffrn_radiation_monochromator graphite
_diffrn_radiation_source Imus
_diffrn_radiation_type CuK\a
_diffrn_radiation_wavelength 1.54178
_diffrn_reflns_av_R_equivalents 0.0625
_diffrn_reflns_av_unetI/netI 0.0419
_diffrn_reflns_Laue_measured_fraction_full 0.972
_diffrn_reflns_Laue_measured_fraction_max 0.972
_diffrn_reflns_limit_h_max 17
_diffrn_reflns_limit_h_min -17
_diffrn_reflns_limit_k_max 7
_diffrn_reflns_limit_k_min -8
_diffrn_reflns_limit_l_max 26
_diffrn_reflns_limit_l_min -27
_diffrn_reflns_number 21460
_diffrn_reflns_point_group_measured_fraction_full 0.972
_diffrn_reflns_point_group_measured_fraction_max 0.972
_diffrn_reflns_theta_full 67.000
_diffrn_reflns_theta_max 66.989
_diffrn_reflns_theta_min 3.056
_exptl_absorpt_coefficient_mu 12.700
_exptl_absorpt_correction_T_max 0.6605
_exptl_absorpt_correction_T_min 0.0354
_exptl_absorpt_correction_type numerical
_exptl_absorpt_process_details 'SADABS (Sheldrick, 2004)'
_exptl_crystal_colour colourless
_exptl_crystal_density_diffrn 1.901
_exptl_crystal_description needle
_exptl_crystal_F_000 1288
_exptl_crystal_size_max 0.600
_exptl_crystal_size_mid 0.050
_exptl_crystal_size_min 0.020
_refine_diff_density_max 2.087
_refine_diff_density_min -2.108
_refine_diff_density_rms 0.153
_refine_ls_extinction_method none
_refine_ls_goodness_of_fit_ref 1.133
_refine_ls_hydrogen_treatment constr
_refine_ls_matrix_type full
_refine_ls_number_parameters 325
_refine_ls_number_reflns 3987
_refine_ls_number_restraints 282
_refine_ls_restrained_S_all 1.156
_refine_ls_R_factor_all 0.0524
_refine_ls_R_factor_gt 0.0495
_refine_ls_shift/su_max 0.001
_refine_ls_shift/su_mean 0.000
_refine_ls_structure_factor_coef Fsqd
_refine_ls_weighting_details 'w=1/[\s^2^(Fo^2^)+(0.0958P)^2^+4.7389P] where P=(Fo^2^+2Fc^2^)/3'
_refine_ls_weighting_scheme calc
_refine_ls_wR_factor_gt 0.1450
_refine_ls_wR_factor_ref 0.1477
_reflns_Friedel_coverage 0.000
_reflns_number_gt 3693
_reflns_number_total 3987
_reflns_threshold_expression 'I > 2\s(I)'
_cod_data_source_file jo7b01619_si_002.cif
_cod_data_source_block cu_RJH028_0m_a_salt_2e
_cod_depositor_comments 'Adding full bibliography for 4032829--4032833.cif.'
_cod_database_code 4032833
_shelx_space_group_comment
;
The symmetry employed for this shelxl refinement is uniquely defined
by the following loop, which should always be used as a source of
symmetry information in preference to the above space-group names.
They are only intended as comments.
;
_shelx_estimated_absorpt_t_min 0.049
_shelx_estimated_absorpt_t_max 0.785
_shelxl_version_number 2014/5

loop_
_space_group_symop_operation_xyz
'x, y, z'
'-x, y+1/2, -z+1/2'
'-x, -y, -z'
'x, -y-1/2, z-1/2'

loop_
_atom_site_label
_atom_site_type_symbol
_atom_site_fract_x
_atom_site_fract_y
_atom_site_fract_z
_atom_site_U_iso_or_equiv
_atom_site_adp_type
_atom_site_occupancy
_atom_site_site_symmetry_order
_atom_site_calc_flag
_atom_site_refinement_flags_posn
_atom_site_refinement_flags_adp
I1 I 0.33136(2) 0.35745(5) 0.40845(2) 0.02395(17) Uani 1 1 d . U
F1 F 0.0577(3) -0.0284(6) 0.24974(14) 0.0502(10) Uani 1 1 d . U
F2 F 0.0688(2) -0.2222(5) 0.32178(15) 0.0383(8) Uani 1 1 d . U
F3 F -0.0595(3) -0.0740(6) 0.2927(2) 0.0553(11) Uani 1 1 d . U
F4 F -0.0785(2) 0.4603(6) 0.45455(14) 0.0422(9) Uani 1 1 d . U
F5 F -0.1050(2) 0.5770(6) 0.36766(15) 0.0449(9) Uani 1 1 d . U
F6 F -0.0013(2) 0.7085(6) 0.43252(15) 0.0403(8) Uani 1 1 d . U
O1 O 0.5134(3) 0.4276(7) 0.4150(2) 0.0493(12) Uani 1 1 d . U
H1 H 0.5556 0.3542 0.4315 0.059 Uiso 1 1 calc . U
C1 C 0.3321(4) 0.5879(9) 0.3473(2) 0.0259(11) Uani 1 1 d . U
C2 C 0.2698(4) 0.5684(9) 0.2943(2) 0.0289(11) Uani 1 1 d . U
H2 H 0.2305 0.4577 0.2871 0.035 Uiso 1 1 calc R U
C3 C 0.2678(4) 0.7127(10) 0.2542(2) 0.0323(12) Uani 1 1 d . U
H3 H 0.2249 0.7044 0.2189 0.039 Uiso 1 1 calc R U
C4 C 0.3279(4) 0.8751(8) 0.2636(3) 0.0291(12) Uani 1 1 d . U
C5 C 0.3244(4) 1.0266(9) 0.2217(3) 0.0363(13) Uani 1 1 d . U
H5 H 0.2799 1.0214 0.1871 0.044 Uiso 1 1 calc R U
C6 C 0.3845(5) 1.1794(10) 0.2311(3) 0.0376(13) Uani 1 1 d . U
H6 H 0.3804 1.2818 0.2032 0.045 Uiso 1 1 calc R U
C7 C 0.4518(4) 1.1878(10) 0.2806(3) 0.0353(13) Uani 1 1 d . U
H7 H 0.4941 1.2938 0.2859 0.042 Uiso 1 1 calc R U
C8 C 0.4574(4) 1.0437(9) 0.3222(2) 0.0316(12) Uani 1 1 d . U
H8 H 0.5043 1.0503 0.3556 0.038 Uiso 1 1 calc R U
C9 C 0.3939(4) 0.8845(8) 0.3158(2) 0.0254(11) Uani 1 1 d . U
C10 C 0.3937(3) 0.7384(8) 0.3602(2) 0.0233(10) Uani 1 1 d . U
C11 C 0.4589(4) 0.7513(9) 0.4178(2) 0.0288(11) Uani 1 1 d . U
H11A H 0.4784 0.8888 0.4248 0.035 Uiso 1 1 calc R U
H11B H 0.4255 0.7112 0.4494 0.035 Uiso 1 1 calc R U
C12 C 0.5440(4) 0.6254(9) 0.4199(3) 0.0323(13) Uani 1 1 d . U
H12A H 0.5771 0.6591 0.3875 0.039 Uiso 1 1 calc R U
H12B H 0.5866 0.6455 0.4572 0.039 Uiso 1 1 calc R U
C13 C 0.1864(3) 0.3106(8) 0.3897(2) 0.0194(9) Uani 1 1 d . U
C14 C 0.1582(4) 0.1485(7) 0.3561(2) 0.0248(11) Uani 1 1 d . U
H14 H 0.2019 0.0632 0.3434 0.030 Uiso 1 1 calc R U
C15 C 0.0644(4) 0.1148(8) 0.3416(2) 0.0241(11) Uani 1 1 d . U
C16 C 0.0019(3) 0.2409(8) 0.3608(2) 0.0212(10) Uani 1 1 d . U
H16 H -0.0626 0.2179 0.3506 0.025 Uiso 1 1 calc R U
C17 C 0.0338(4) 0.4005(8) 0.3947(2) 0.0239(10) Uani 1 1 d . U
C18 C 0.1257(3) 0.4388(8) 0.4097(2) 0.0202(10) Uani 1 1 d . U
H18 H 0.1473 0.5486 0.4330 0.024 Uiso 1 1 calc R U
C19 C 0.0323(4) -0.0531(9) 0.3021(2) 0.0301(11) Uani 1 1 d . U
C20 C -0.0374(4) 0.5379(9) 0.4128(2) 0.0303(12) Uani 1 1 d . U
S1 S 0.29477(9) -0.1024(2) 0.51844(6) 0.0255(3) Uani 1 1 d . U
F7 F 0.1846(5) -0.0885(12) 0.5940(3) 0.109(2) Uani 1 1 d . U
F8 F 0.1268(4) 0.0186(11) 0.5134(3) 0.114(2) Uani 1 1 d . U
F9 F 0.2275(4) 0.1866(8) 0.5685(4) 0.107(2) Uani 1 1 d . U
O2 O 0.2595(4) -0.2848(9) 0.4977(3) 0.0631(15) Uani 1 1 d . U
O3 O 0.3717(4) -0.1136(8) 0.5656(3) 0.0637(16) Uani 1 1 d . U
O4 O 0.3106(5) 0.0351(10) 0.4760(3) 0.081(2) Uani 1 1 d . U
C21 C 0.2055(5) 0.0099(12) 0.5513(4) 0.0573(18) Uani 1 1 d . U

loop_
_atom_site_aniso_label
_atom_site_aniso_U_11
_atom_site_aniso_U_22
_atom_site_aniso_U_33
_atom_site_aniso_U_23
_atom_site_aniso_U_13
_atom_site_aniso_U_12
I1 0.0235(2) 0.0273(3) 0.0198(2) -0.00008(11) -0.00014(16) 0.00218(11)
F1 0.087(3) 0.039(2) 0.0219(15) -0.0073(14) 0.0006(16) -0.009(2)
F2 0.0464(19) 0.0250(17) 0.0405(18) -0.0005(14) -0.0011(15) 0.0004(15)
F3 0.0378(19) 0.040(2) 0.081(3) -0.020(2) -0.0122(18) -0.0051(17)
F4 0.0366(18) 0.063(2) 0.0307(16) -0.0061(16) 0.0149(14) 0.0016(17)
F5 0.0335(18) 0.065(2) 0.0331(17) -0.0081(17) -0.0042(14) 0.0210(18)
F6 0.0401(18) 0.0400(19) 0.0404(18) -0.0109(16) 0.0059(15) 0.0081(16)
O1 0.038(2) 0.039(2) 0.065(3) -0.003(2) -0.007(2) 0.005(2)
C1 0.027(2) 0.032(3) 0.019(2) -0.001(2) 0.0025(19) 0.001(2)
C2 0.028(3) 0.032(3) 0.024(2) 0.001(2) -0.001(2) -0.004(2)
C3 0.026(3) 0.045(3) 0.023(2) 0.002(2) -0.005(2) -0.003(2)
C4 0.027(3) 0.034(3) 0.027(3) 0.001(2) 0.006(2) 0.003(2)
C5 0.037(3) 0.042(3) 0.030(3) 0.007(2) 0.006(2) 0.004(2)
C6 0.046(3) 0.036(3) 0.035(3) 0.001(2) 0.020(2) 0.002(2)
C7 0.040(3) 0.034(3) 0.035(3) -0.004(2) 0.017(2) -0.003(2)
C8 0.034(3) 0.032(3) 0.031(3) -0.008(2) 0.013(2) -0.002(2)
C9 0.027(3) 0.027(3) 0.024(2) -0.0033(19) 0.009(2) 0.0045(19)
C10 0.025(2) 0.024(3) 0.021(2) -0.0047(18) 0.0044(18) 0.0038(19)
C11 0.034(3) 0.033(3) 0.020(2) -0.004(2) 0.003(2) -0.007(2)
C12 0.023(3) 0.047(3) 0.024(3) -0.001(2) -0.003(2) -0.003(2)
C13 0.0093(19) 0.030(2) 0.018(2) 0.0015(19) -0.0018(17) -0.0021(18)
C14 0.030(3) 0.027(3) 0.017(2) 0.0008(18) 0.002(2) 0.0033(19)
C15 0.030(2) 0.023(2) 0.017(2) 0.0028(18) -0.0015(19) 0.0000(18)
C16 0.014(2) 0.029(3) 0.019(2) 0.0053(19) -0.0008(17) -0.0024(18)
C17 0.033(2) 0.026(2) 0.012(2) 0.0031(18) 0.0029(18) 0.0034(19)
C18 0.017(2) 0.027(3) 0.016(2) 0.001(2) 0.0012(17) 0.0018(18)
C19 0.035(3) 0.023(3) 0.028(2) -0.002(2) -0.005(2) -0.001(2)
C20 0.027(2) 0.043(3) 0.020(2) -0.003(2) 0.0013(19) 0.007(2)
S1 0.0247(6) 0.0259(7) 0.0247(7) 0.0006(5) 0.0010(5) 0.0009(5)
F7 0.128(5) 0.112(5) 0.111(5) -0.025(3) 0.087(4) -0.031(4)
F8 0.043(3) 0.134(5) 0.162(5) -0.051(4) 0.012(3) 0.022(3)
F9 0.076(4) 0.065(3) 0.196(7) -0.068(4) 0.070(4) -0.018(3)
O2 0.048(3) 0.061(3) 0.083(4) -0.040(3) 0.019(3) -0.014(2)
O3 0.058(3) 0.065(4) 0.057(3) -0.012(3) -0.024(3) 0.018(3)
O4 0.094(4) 0.071(4) 0.088(4) 0.051(3) 0.047(4) 0.035(3)
C21 0.039(3) 0.054(4) 0.087(4) -0.027(3) 0.033(3) -0.011(3)

loop_
_atom_type_symbol
_atom_type_description
_atom_type_scat_dispersion_real
_atom_type_scat_dispersion_imag
_atom_type_scat_source
C C 0.0181 0.0091 'International Tables Vol C Tables 4.2.6.8 and 6.1.1.4'
H H 0.0000 0.0000 'International Tables Vol C Tables 4.2.6.8 and 6.1.1.4'
O O 0.0492 0.0322 'International Tables Vol C Tables 4.2.6.8 and 6.1.1.4'
F F 0.0727 0.0534 'International Tables Vol C Tables 4.2.6.8 and 6.1.1.4'
S S 0.3331 0.5567 'International Tables Vol C Tables 4.2.6.8 and 6.1.1.4'
I I -0.3257 6.8362 'International Tables Vol C Tables 4.2.6.8 and 6.1.1.4'

loop_
_geom_angle_atom_site_label_1
_geom_angle_atom_site_label_2
_geom_angle_atom_site_label_3
_geom_angle
C13 I1 C1 95.2(2)
C12 O1 H1 109.5
C10 C1 C2 124.7(5)
C10 C1 I1 119.2(4)
C2 C1 I1 116.0(4)
C3 C2 C1 117.9(5)
C3 C2 H2 121.0
C1 C2 H2 121.0
C2 C3 C4 121.6(5)
C2 C3 H3 119.2
C4 C3 H3 119.2
C3 C4 C5 121.1(6)
C3 C4 C9 119.1(5)
C5 C4 C9 119.7(5)
C6 C5 C4 120.2(6)
C6 C5 H5 119.9
C4 C5 H5 119.9
C5 C6 C7 121.0(6)
C5 C6 H6 119.5
C7 C6 H6 119.5
C8 C7 C6 120.4(6)
C8 C7 H7 119.8
C6 C7 H7 119.8
C7 C8 C9 120.9(6)
C7 C8 H8 119.5
C9 C8 H8 119.5
C4 C9 C8 117.6(5)
C4 C9 C10 120.0(5)
C8 C9 C10 122.4(5)
C1 C10 C9 116.4(5)
C1 C10 C11 122.3(5)
C9 C10 C11 121.3(5)
C12 C11 C10 113.1(4)
C12 C11 H11A 109.0
C10 C11 H11A 109.0
C12 C11 H11B 109.0
C10 C11 H11B 109.0
H11A C11 H11B 107.8
O1 C12 C11 107.0(5)
O1 C12 H12A 110.3
C11 C12 H12A 110.3
O1 C12 H12B 110.3
C11 C12 H12B 110.3
H12A C12 H12B 108.6
C14 C13 C18 123.5(5)
C14 C13 I1 115.7(4)
C18 C13 I1 120.8(4)
C15 C14 C13 117.7(5)
C15 C14 H14 121.1
C13 C14 H14 121.1
C14 C15 C16 120.1(5)
C14 C15 C19 118.5(5)
C16 C15 C19 121.3(5)
C17 C16 C15 119.8(5)
C17 C16 H16 120.1
C15 C16 H16 120.1
C18 C17 C16 121.7(5)
C18 C17 C20 120.4(5)
C16 C17 C20 117.8(5)
C17 C18 C13 117.1(5)
C17 C18 H18 121.5
C13 C18 H18 121.5
F2 C19 F3 107.6(5)
F2 C19 F1 105.5(5)
F3 C19 F1 106.8(5)
F2 C19 C15 113.0(4)
F3 C19 C15 112.8(5)
F1 C19 C15 110.8(5)
F6 C20 F4 107.5(4)
F6 C20 F5 107.1(5)
F4 C20 F5 106.5(4)
F6 C20 C17 112.8(5)
F4 C20 C17 111.7(5)
F5 C20 C17 110.9(4)
O2 S1 O4 116.5(4)
O2 S1 O3 114.3(4)
O4 S1 O3 111.8(4)
O2 S1 C21 105.9(3)
O4 S1 C21 103.3(4)
O3 S1 C21 103.4(4)
F7 C21 F9 109.2(7)
F7 C21 F8 104.2(7)
F9 C21 F8 107.8(8)
F7 C21 S1 113.0(7)
F9 C21 S1 111.7(5)
F8 C21 S1 110.4(6)

loop_
_geom_bond_atom_site_label_1
_geom_bond_atom_site_label_2
_geom_bond_distance
I1 C13 2.122(5)
I1 C1 2.128(6)
F1 C19 1.343(7)
F2 C19 1.326(7)
F3 C19 1.335(7)
F4 C20 1.337(7)
F5 C20 1.347(6)
F6 C20 1.333(7)
O1 C12 1.427(8)
O1 H1 0.8400
C1 C10 1.371(8)
C1 C2 1.414(7)
C2 C3 1.358(9)
C2 H2 0.9500
C3 C4 1.414(8)
C3 H3 0.9500
C4 C5 1.420(8)
C4 C9 1.423(9)
C5 C6 1.363(9)
C5 H5 0.9500
C6 C7 1.390(10)
C6 H6 0.9500
C7 C8 1.376(9)
C7 H7 0.9500
C8 C9 1.426(8)
C8 H8 0.9500
C9 C10 1.440(8)
C10 C11 1.514(7)
C11 C12 1.511(8)
C11 H11A 0.9900
C11 H11B 0.9900
C12 H12A 0.9900
C12 H12B 0.9900
C13 C14 1.381(8)
C13 C18 1.385(7)
C14 C15 1.381(8)
C14 H14 0.9500
C15 C16 1.385(8)
C15 C19 1.500(8)
C16 C17 1.384(8)
C16 H16 0.9500
C17 C18 1.359(7)
C17 C20 1.518(8)
C18 H18 0.9500
S1 O2 1.407(5)
S1 O4 1.413(5)
S1 O3 1.439(5)
S1 C21 1.796(7)
F7 C21 1.281(10)
F8 C21 1.333(10)
F9 C21 1.299(9)

loop_
_geom_hbond_atom_site_label_D
_geom_hbond_atom_site_label_H
_geom_hbond_atom_site_label_A
_geom_hbond_distance_DH
_geom_hbond_distance_HA
_geom_hbond_distance_DA
_geom_hbond_angle_DHA
_geom_hbond_site_symmetry_A
O1 H1 S1 0.84 2.88 3.720(5) 176.3 3_656
O1 H1 O3 0.84 1.96 2.725(7) 151.1 3_656
C11 H11B S1 0.99 2.99 3.765(6) 136.4 1_565
C12 H12B I1 0.99 3.16 4.111(6) 161.2 3_666
C18 H18 O2 0.95 2.34 3.210(7) 152.5 1_565

loop_
_geom_torsion_atom_site_label_1
_geom_torsion_atom_site_label_2
_geom_torsion_atom_site_label_3
_geom_torsion_atom_site_label_4
_geom_torsion
C10 C1 C2 C3 -2.9(9)
I1 C1 C2 C3 179.7(4)
C1 C2 C3 C4 2.1(9)
C2 C3 C4 C5 -179.1(6)
C2 C3 C4 C9 1.8(9)
C3 C4 C5 C6 -178.4(6)
C9 C4 C5 C6 0.7(9)
C4 C5 C6 C7 1.8(9)
C5 C6 C7 C8 -1.7(9)
C6 C7 C8 C9 -0.9(9)
C3 C4 C9 C8 176.0(5)
C5 C4 C9 C8 -3.1(8)
C3 C4 C9 C10 -5.1(8)
C5 C4 C9 C10 175.8(5)
C7 C8 C9 C4 3.2(8)
C7 C8 C9 C10 -175.7(5)
C2 C1 C10 C9 -0.3(8)
I1 C1 C10 C9 176.9(4)
C2 C1 C10 C11 -179.9(5)
I1 C1 C10 C11 -2.7(7)
C4 C9 C10 C1 4.3(7)
C8 C9 C10 C1 -176.8(5)
C4 C9 C10 C11 -176.1(5)
C8 C9 C10 C11 2.8(8)
C1 C10 C11 C12 81.0(6)
C9 C10 C11 C12 -98.6(6)
C10 C11 C12 O1 -63.9(6)
C18 C13 C14 C15 0.5(8)
I1 C13 C14 C15 -178.5(4)
C13 C14 C15 C16 -0.2(8)
C13 C14 C15 C19 176.2(5)
C14 C15 C16 C17 -0.3(7)
C19 C15 C16 C17 -176.5(5)
C15 C16 C17 C18 0.4(8)
C15 C16 C17 C20 178.0(5)
C16 C17 C18 C13 -0.1(7)
C20 C17 C18 C13 -177.6(5)
C14 C13 C18 C17 -0.4(8)
I1 C13 C18 C17 178.5(4)
C14 C15 C19 F2 55.9(7)
C16 C15 C19 F2 -127.8(5)
C14 C15 C19 F3 178.2(5)
C16 C15 C19 F3 -5.5(7)
C14 C15 C19 F1 -62.2(6)
C16 C15 C19 F1 114.2(6)
C18 C17 C20 F6 13.1(7)
C16 C17 C20 F6 -164.5(4)
C18 C17 C20 F4 -108.1(6)
C16 C17 C20 F4 74.3(6)
C18 C17 C20 F5 133.2(5)
C16 C17 C20 F5 -44.4(7)
O2 S1 C21 F7 60.9(7)
O4 S1 C21 F7 -176.2(7)
O3 S1 C21 F7 -59.6(7)
O2 S1 C21 F9 -175.4(7)
O4 S1 C21 F9 -52.5(8)
O3 S1 C21 F9 64.1(8)
O2 S1 C21 F8 -55.4(7)
O4 S1 C21 F8 67.5(7)
O3 S1 C21 F8 -175.9(6)
